data_7119692
loop_
_publ_author_name
'Roy, Arundhati'
'Biswas, Oindrila'
'Talukdar, Pinaki'

_publ_section_title
;
 Bis(sulfonamide) transmembrane carriers allow pH-gated inversion of ion
 selectivity.
;
_journal_issue 21
_journal_name_full 'Chemical communications (Cambridge, England)'
_journal_page_first 3122
_journal_page_last 3125
_journal_paper_doi 10.1039/c7cc00165g
_journal_volume 53
_journal_year 2017
_chemical_formula_moiety 'C20 H14 F6 N2 O4 S2'
_chemical_formula_sum 'C20 H14 F6 N2 O4 S2'
_chemical_formula_weight 524.45
_space_group_crystal_system triclinic
_space_group_IT_number 2
_space_group_name_Hall '-P 1'
_space_group_name_H-M_alt 'P -1'
_symmetry_space_group_name_Hall '-P 1'
_symmetry_space_group_name_H-M 'P -1'
_atom_sites_solution_hydrogens geom
_audit_creation_method SHELXL-2014/7
_audit_update_record
;
2017-01-06 deposited with the CCDC.
2017-02-17 downloaded from the CCDC.
;
_cell_angle_alpha 78.06(2)
_cell_angle_beta 85.26(2)
_cell_angle_gamma 88.54(2)
_cell_formula_units_Z 4
_cell_length_a 6.780(5)
_cell_length_b 13.746(11)
_cell_length_c 22.746(19)
_cell_measurement_reflns_used 2480
_cell_measurement_temperature 100(2)
_cell_measurement_theta_max 22.80
_cell_measurement_theta_min 2.86
_cell_volume 2067(3)
_computing_cell_refinement 'Bruker SAINT'
_computing_data_collection 'Bruker APEX2'
_computing_data_reduction 'Bruker SAINT'
_computing_structure_refinement 'SHELXL-2014/7 (Sheldrick, 2014)'
_computing_structure_solution 'SHELXL-2014/7 (Sheldrick, 2014)'
_diffrn_ambient_temperature 100(2)
_diffrn_measured_fraction_theta_full 0.999
_diffrn_measured_fraction_theta_max 0.975
_diffrn_measurement_device_type 'Bruker APEX-II CCD'
_diffrn_measurement_method '\f and \w scans'
_diffrn_radiation_type MoK\a
_diffrn_radiation_wavelength 0.71073
_diffrn_reflns_av_R_equivalents 0.4262
_diffrn_reflns_av_unetI/netI 0.3895
_diffrn_reflns_Laue_measured_fraction_full 0.999
_diffrn_reflns_Laue_measured_fraction_max 0.975
_diffrn_reflns_limit_h_max 9
_diffrn_reflns_limit_h_min -9
_diffrn_reflns_limit_k_max 18
_diffrn_reflns_limit_k_min -18
_diffrn_reflns_limit_l_max 30
_diffrn_reflns_limit_l_min -30
_diffrn_reflns_number 63538
_diffrn_reflns_point_group_measured_fraction_full 0.999
_diffrn_reflns_point_group_measured_fraction_max 0.975
_diffrn_reflns_theta_full 25.242
_diffrn_reflns_theta_max 28.548
_diffrn_reflns_theta_min 2.126
_exptl_absorpt_coefficient_mu 0.345
_exptl_absorpt_correction_T_max 0.946
_exptl_absorpt_correction_T_min 0.933
_exptl_absorpt_correction_type multi-scan
_exptl_absorpt_process_details 'multi-scan absorption correction'
_exptl_crystal_colour colorless
_exptl_crystal_density_diffrn 1.685
_exptl_crystal_density_method 'not measured'
_exptl_crystal_description 'Needle shaped'
_exptl_crystal_F_000 1064
_exptl_crystal_size_max 0.20
_exptl_crystal_size_mid 0.18
_exptl_crystal_size_min 0.16
_refine_diff_density_max 0.528
_refine_diff_density_min -0.768
_refine_diff_density_rms 0.117
_refine_ls_extinction_method none
_refine_ls_goodness_of_fit_ref 0.914
_refine_ls_hydrogen_treatment constr
_refine_ls_matrix_type full
_refine_ls_number_parameters 613
_refine_ls_number_reflns 10268
_refine_ls_number_restraints 6
_refine_ls_restrained_S_all 0.914
_refine_ls_R_factor_all 0.2736
_refine_ls_R_factor_gt 0.0912
_refine_ls_shift/su_max 0.000
_refine_ls_shift/su_mean 0.000
_refine_ls_structure_factor_coef Fsqd
_refine_ls_weighting_details 'w=1/[\s^2^(Fo^2^)+(0.1000P)^2^] where P=(Fo^2^+2Fc^2^)/3'
_refine_ls_weighting_scheme calc
_refine_ls_wR_factor_gt 0.1769
_refine_ls_wR_factor_ref 0.2573
_reflns_Friedel_coverage 0.000
_reflns_number_gt 4056
_reflns_number_total 10268
_reflns_threshold_expression 'I > 2\s(I)'
_cod_data_source_file c7cc00165g2.cif
_cod_data_source_block Compound1e
_cod_depositor_comments 'Adding full bibliography for 7119691--7119692.cif.'
_cod_database_code 7119692
_shelx_shelxl_version_number 2014/7
_shelx_space_group_comment
;
The symmetry employed for this shelxl refinement is uniquely defined
by the following loop, which should always be used as a source of
symmetry information in preference to the above space-group names.
They are only intended as comments.
;

loop_
_space_group_symop_operation_xyz
'x, y, z'
'-x, -y, -z'

loop_
_atom_site_label
_atom_site_type_symbol
_atom_site_fract_x
_atom_site_fract_y
_atom_site_fract_z
_atom_site_U_iso_or_equiv
_atom_site_adp_type
_atom_site_occupancy
_atom_site_site_symmetry_order
_atom_site_calc_flag
_atom_site_refinement_flags_posn
_atom_site_refinement_flags_adp
S2 S 1.2907(2) 0.72142(12) 0.57700(8) 0.0163(4) Uani 1 1 d . .
S3 S 0.8251(2) 0.46799(12) 0.07663(8) 0.0171(4) Uani 1 1 d . .
S1 S 0.7934(2) 0.99687(12) 0.56912(8) 0.0165(4) Uani 1 1 d . .
S102 S 1.3218(2) 0.21770(13) 0.03690(8) 0.0203(4) Uani 1 1 d . .
F8 F 0.6012(6) 0.5310(3) 0.44266(17) 0.0334(11) Uani 1 1 d . .
F7 F 0.5936(5) 0.6842(3) 0.39686(19) 0.0355(11) Uani 1 1 d . .
F3 F 0.5173(6) 0.1007(3) -0.08165(19) 0.0346(11) Uani 1 1 d . .
O1 O 0.7326(6) 1.0377(3) 0.51008(19) 0.0207(11) Uani 1 1 d . .
F9 F 0.8060(5) 0.5830(3) 0.36566(17) 0.0326(11) Uani 1 1 d . .
F2 F 0.7432(6) 0.0773(3) -0.14975(18) 0.0367(11) Uani 1 1 d . .
F11 F 0.2878(6) 1.2539(3) 0.74708(19) 0.0383(11) Uani 1 1 d . .
O3 O 1.4583(6) 0.7693(3) 0.5404(2) 0.0208(11) Uani 1 1 d . .
F12 F 0.2480(6) 1.1111(3) 0.80437(19) 0.0388(11) Uani 1 1 d . .
O8 O 1.4697(6) 0.2823(3) 0.0019(2) 0.0218(11) Uani 1 1 d . .
O6 O 1.0192(6) 0.4747(3) 0.0970(2) 0.0201(11) Uani 1 1 d . .
F10 F 0.0472(5) 1.1625(3) 0.7359(2) 0.0424(12) Uani 1 1 d . .
O5 O 0.7691(6) 0.5301(3) 0.02131(19) 0.0218(11) Uani 1 1 d . .
O2 O 0.9875(6) 1.0155(3) 0.5852(2) 0.0216(11) Uani 1 1 d . .
O4 O 1.3205(6) 0.6390(3) 0.6258(2) 0.0208(11) Uani 1 1 d . .
O7 O 1.3770(6) 0.1241(3) 0.0726(2) 0.0253(12) Uani 1 1 d . .
F1 F 0.6183(7) 0.2232(3) -0.1513(2) 0.0538(15) Uani 1 1 d . .
N00M N 1.1710(7) 0.8094(4) 0.6054(2) 0.0155(12) Uani 1 1 d . .
H00M H 1.2084 0.8718 0.5945 0.019 Uiso 1 1 calc R U
F5 F 0.2864(8) 0.6643(4) 0.2797(2) 0.0696(17) Uani 1 1 d . .
N00O N 0.8032(7) 0.3534(4) 0.0686(2) 0.0165(12) Uani 1 1 d . .
H00O H 0.7645 0.3417 0.0347 0.020 Uiso 1 1 calc R U
F4 F 0.0761(6) 0.5639(5) 0.2660(2) 0.089(2) Uani 1 1 d . .
N00Q N 0.7740(7) 0.8763(4) 0.5779(2) 0.0153(12) Uani 1 1 d . .
H00Q H 0.7416 0.8497 0.5480 0.018 Uiso 1 1 calc R U
N00R N 1.2048(7) 0.2830(4) 0.0829(2) 0.0192(13) Uani 1 1 d . .
H00R H 1.2411 0.3441 0.0828 0.023 Uiso 1 1 calc R U
F6 F 0.2878(8) 0.5194(4) 0.3285(2) 0.0756(19) Uani 1 1 d . .
C33 C 0.8102(9) 0.8148(5) 0.6347(3) 0.0147(14) Uani 1 1 d . .
C26 C 1.1597(9) 0.7165(5) 0.4673(3) 0.0196(16) Uani 1 1 d . .
H00U H 1.2717 0.7558 0.4505 0.024 Uiso 1 1 calc R U
C34 C 0.6239(9) 1.0377(5) 0.6229(3) 0.0174(15) Uani 1 1 d . .
C28 C 1.0026(9) 0.7814(5) 0.6488(3) 0.0147(14) Uani 1 1 d . .
C23 C 0.8312(9) 0.6018(5) 0.5180(3) 0.0214(16) Uani 1 1 d . .
H00X H 0.7175 0.5638 0.5349 0.026 Uiso 1 1 calc R U
C16 C 0.4590(9) 0.5176(5) 0.1239(3) 0.0170(15) Uani 1 1 d . .
H00Y H 0.4126 0.5176 0.0856 0.020 Uiso 1 1 calc R U
C24 C 0.9656(8) 0.6265(5) 0.5549(3) 0.0170(15) Uani 1 1 d . .
H00Z H 0.9482 0.6039 0.5973 0.020 Uiso 1 1 calc R U
C15 C 0.7223(9) 0.4902(5) 0.1922(3) 0.0190(16) Uani 1 1 d . .
H010 H 0.8554 0.4719 0.1996 0.023 Uiso 1 1 calc R U
C35 C 0.4259(9) 1.0562(5) 0.6113(3) 0.0205(16) Uani 1 1 d . .
H011 H 0.3772 1.0426 0.5759 0.025 Uiso 1 1 calc R U
C32 C 0.6508(9) 0.7832(5) 0.6772(3) 0.0185(15) Uani 1 1 d . .
H012 H 0.5210 0.8061 0.6684 0.022 Uiso 1 1 calc R U
C22 C 0.8641(8) 0.6330(5) 0.4560(3) 0.0181(15) Uani 1 1 d . .
C27 C 1.0256(9) 0.6895(5) 0.4301(3) 0.0186(15) Uani 1 1 d . .
H014 H 1.0456 0.7099 0.3875 0.022 Uiso 1 1 calc R U
C4 C 1.1372(9) 0.2474(5) -0.0686(3) 0.0228(16) Uani 1 1 d . .
H015 H 1.2374 0.2944 -0.0855 0.027 Uiso 1 1 calc R U
C37 C 0.3702(9) 1.1146(5) 0.7037(3) 0.0182(15) Uani 1 1 d . U
C2 C 0.8371(9) 0.1616(5) -0.0766(3) 0.0194(16) Uani 1 1 d . .
C8 C 1.0436(9) 0.2379(5) 0.1226(3) 0.0207(16) Uani 1 1 d . .
C12 C 0.8466(9) 0.2718(5) 0.1163(3) 0.0141(14) Uani 1 1 d . .
C17 C 0.3343(9) 0.5431(5) 0.1699(3) 0.0177(15) Uani 1 1 d . .
H01A H 0.2011 0.5614 0.1626 0.021 Uiso 1 1 calc R U
C31 C 0.6785(9) 0.7196(5) 0.7315(3) 0.0205(16) Uani 1 1 d . .
H01B H 0.5683 0.6972 0.7591 0.025 Uiso 1 1 calc R U
C36 C 0.3031(9) 1.0944(5) 0.6522(3) 0.0213(16) Uani 1 1 d . .
H01C H 0.1681 1.1073 0.6447 0.026 Uiso 1 1 calc R U
C9 C 1.0796(10) 0.1567(5) 0.1686(3) 0.0224(16) Uani 1 1 d . .
H01D H 1.2119 0.1346 0.1743 0.027 Uiso 1 1 calc R U
C21 C 0.7170(9) 0.6074(5) 0.4152(3) 0.0221(16) Uani 1 1 d . .
C14 C 0.6555(9) 0.4919(5) 0.1354(3) 0.0156(15) Uani 1 1 d . .
C13 C 0.6954(10) 0.2240(5) 0.1550(3) 0.0220(16) Uani 1 1 d . .
H01G H 0.5636 0.2484 0.1515 0.026 Uiso 1 1 calc R U
C30 C 0.8692(9) 0.6886(5) 0.7452(3) 0.0219(16) Uani 1 1 d . .
H01H H 0.8894 0.6453 0.7826 0.026 Uiso 1 1 calc R U
C18 C 0.3986(9) 0.5424(5) 0.2259(3) 0.0203(16) Uani 1 1 d . .
C38 C 0.5693(9) 1.0960(5) 0.7152(3) 0.0234(17) Uani 1 1 d . .
H01J H 0.6172 1.1098 0.7506 0.028 Uiso 1 1 calc R U
C19 C 0.5949(9) 0.5152(5) 0.2376(3) 0.0213(16) Uani 1 1 d . .
H01K H 0.6397 0.5139 0.2762 0.026 Uiso 1 1 calc R U
C6 C 0.9916(9) 0.1266(5) 0.0166(3) 0.0219(16) Uani 1 1 d . .
H01L H 0.9956 0.0915 0.0571 0.026 Uiso 1 1 calc R U
C39 C 0.6946(9) 1.0576(5) 0.6750(3) 0.0254(17) Uani 1 1 d . .
H01M H 0.8294 1.0446 0.6827 0.030 Uiso 1 1 calc R U
C11 C 0.7323(10) 0.1411(5) 0.1990(3) 0.0252(17) Uani 1 1 d . .
H01N H 0.6260 0.1073 0.2242 0.030 Uiso 1 1 calc R U
C25 C 1.1268(9) 0.6851(5) 0.5289(3) 0.0186(15) Uani 1 1 d . .
C20 C 0.2629(10) 0.5713(6) 0.2743(3) 0.0258(17) Uani 1 1 d . .
C5 C 1.1382(9) 0.1953(5) -0.0097(3) 0.0187(15) Uani 1 1 d . .
C29 C 1.0297(10) 0.7204(5) 0.7048(3) 0.0228(17) Uani 1 1 d . .
H01R H 1.1596 0.7005 0.7153 0.027 Uiso 1 1 calc R U
C10 C 0.9264(10) 0.1076(5) 0.2060(3) 0.0272(17) Uani 1 1 d . .
H01S H 0.9533 0.0512 0.2363 0.033 Uiso 1 1 calc R U
C3 C 0.9853(9) 0.2292(5) -0.1027(3) 0.0235(17) Uani 1 1 d . .
H01T H 0.9829 0.2628 -0.1436 0.028 Uiso 1 1 calc R U
C1 C 0.6804(11) 0.1408(6) -0.1145(3) 0.0299(18) Uani 1 1 d . .
C01V C 0.2387(9) 1.1608(5) 0.7469(3) 0.0234(17) Uani 1 1 d . .
C7 C 0.8399(9) 0.1106(5) -0.0177(3) 0.0246(17) Uani 1 1 d . .
H01W H 0.7382 0.0646 -0.0006 0.030 Uiso 1 1 calc R U

loop_
_atom_site_aniso_label
_atom_site_aniso_U_11
_atom_site_aniso_U_22
_atom_site_aniso_U_33
_atom_site_aniso_U_23
_atom_site_aniso_U_13
_atom_site_aniso_U_12
S2 0.0097(8) 0.0205(9) 0.0198(10) -0.0070(8) -0.0008(7) -0.0006(7)
S3 0.0109(8) 0.0208(9) 0.0188(10) -0.0044(8) 0.0035(7) -0.0001(7)
S1 0.0096(8) 0.0237(10) 0.0169(9) -0.0064(8) 0.0004(7) -0.0002(7)
S102 0.0116(8) 0.0220(10) 0.0281(11) -0.0076(8) -0.0004(8) 0.0029(7)
F8 0.030(2) 0.047(3) 0.025(2) -0.008(2) -0.0018(19) -0.025(2)
F7 0.022(2) 0.039(3) 0.050(3) -0.015(2) -0.016(2) 0.0089(19)
F3 0.020(2) 0.048(3) 0.040(3) -0.018(2) -0.007(2) -0.001(2)
O1 0.018(2) 0.028(3) 0.014(3) -0.001(2) 0.000(2) 0.004(2)
F9 0.023(2) 0.056(3) 0.024(2) -0.022(2) 0.0012(19) -0.006(2)
F2 0.037(2) 0.047(3) 0.032(3) -0.023(2) -0.003(2) -0.005(2)
F11 0.041(3) 0.030(3) 0.047(3) -0.021(2) 0.013(2) -0.006(2)
O3 0.005(2) 0.032(3) 0.025(3) -0.008(2) 0.005(2) -0.0029(19)
F12 0.040(3) 0.052(3) 0.024(3) -0.012(2) 0.008(2) 0.001(2)
O8 0.010(2) 0.026(3) 0.030(3) -0.006(2) -0.001(2) 0.000(2)
O6 0.009(2) 0.027(3) 0.026(3) -0.010(2) 0.002(2) 0.0000(19)
F10 0.016(2) 0.071(3) 0.050(3) -0.036(3) -0.002(2) 0.005(2)
O5 0.022(2) 0.021(3) 0.018(3) 0.004(2) 0.004(2) 0.002(2)
O2 0.006(2) 0.034(3) 0.028(3) -0.013(2) -0.002(2) -0.0040(19)
O4 0.017(2) 0.021(3) 0.025(3) -0.005(2) -0.003(2) 0.002(2)
O7 0.016(2) 0.022(3) 0.036(3) -0.004(2) 0.000(2) 0.007(2)
F1 0.058(3) 0.034(3) 0.072(4) -0.002(3) -0.047(3) -0.001(2)
N00M 0.011(3) 0.012(3) 0.025(3) -0.008(3) -0.001(2) -0.003(2)
F5 0.089(4) 0.045(3) 0.075(4) -0.033(3) 0.048(3) -0.011(3)
N00O 0.015(3) 0.023(3) 0.014(3) -0.008(3) 0.000(2) 0.000(2)
F4 0.018(2) 0.197(7) 0.081(4) -0.100(5) 0.010(3) -0.007(3)
N00Q 0.014(3) 0.019(3) 0.016(3) -0.011(3) -0.002(2) 0.000(2)
N00R 0.013(3) 0.016(3) 0.030(3) -0.012(3) 0.007(3) -0.003(2)
F6 0.084(4) 0.098(5) 0.026(3) 0.012(3) 0.029(3) 0.042(3)
C33 0.014(3) 0.016(4) 0.016(4) -0.008(3) -0.003(3) 0.000(3)
C26 0.015(3) 0.023(4) 0.024(4) -0.014(3) 0.004(3) -0.008(3)
C34 0.015(3) 0.022(4) 0.016(4) -0.005(3) 0.001(3) 0.000(3)
C28 0.012(3) 0.021(4) 0.013(4) -0.009(3) 0.002(3) -0.002(3)
C23 0.013(3) 0.022(4) 0.029(4) -0.005(3) -0.003(3) -0.006(3)
C16 0.012(3) 0.026(4) 0.015(4) -0.007(3) -0.003(3) 0.003(3)
C24 0.011(3) 0.023(4) 0.017(4) -0.004(3) 0.002(3) -0.003(3)
C15 0.007(3) 0.029(4) 0.022(4) -0.007(3) 0.000(3) -0.001(3)
C35 0.012(3) 0.030(4) 0.023(4) -0.013(3) -0.001(3) -0.005(3)
C32 0.012(3) 0.030(4) 0.016(4) -0.009(3) -0.003(3) -0.004(3)
C22 0.006(3) 0.025(4) 0.025(4) -0.011(3) -0.001(3) 0.001(3)
C27 0.017(3) 0.023(4) 0.015(4) -0.004(3) 0.004(3) 0.000(3)
C4 0.018(4) 0.022(4) 0.029(4) -0.011(3) 0.007(3) 0.004(3)
C37 0.0177(17) 0.0187(17) 0.0182(17) -0.0043(10) -0.0002(10) -0.0001(10)
C2 0.016(3) 0.022(4) 0.020(4) -0.006(3) -0.001(3) 0.007(3)
C8 0.017(3) 0.024(4) 0.023(4) -0.009(3) -0.006(3) 0.000(3)
C12 0.017(3) 0.018(4) 0.009(3) -0.005(3) -0.003(3) 0.000(3)
C17 0.008(3) 0.020(4) 0.025(4) -0.006(3) 0.000(3) -0.004(3)
C31 0.014(3) 0.029(4) 0.021(4) -0.009(3) 0.000(3) -0.006(3)
C36 0.009(3) 0.031(4) 0.028(4) -0.015(3) 0.001(3) 0.000(3)
C9 0.019(4) 0.024(4) 0.025(4) -0.004(3) -0.010(3) 0.002(3)
C21 0.013(3) 0.035(5) 0.021(4) -0.013(4) 0.003(3) -0.003(3)
C14 0.014(3) 0.016(4) 0.019(4) -0.010(3) 0.000(3) 0.002(3)
C13 0.017(3) 0.026(4) 0.020(4) 0.000(3) 0.003(3) -0.005(3)
C30 0.025(4) 0.022(4) 0.018(4) -0.001(3) -0.004(3) -0.003(3)
C18 0.015(3) 0.017(4) 0.027(4) -0.005(3) 0.007(3) -0.008(3)
C38 0.017(4) 0.039(5) 0.020(4) -0.016(4) -0.006(3) -0.002(3)
C19 0.019(4) 0.031(4) 0.015(4) -0.008(3) -0.005(3) 0.001(3)
C6 0.023(4) 0.026(4) 0.018(4) -0.007(3) -0.002(3) 0.003(3)
C39 0.015(3) 0.041(5) 0.025(4) -0.017(4) -0.005(3) 0.007(3)
C11 0.031(4) 0.024(4) 0.020(4) -0.005(3) 0.006(3) -0.007(3)
C25 0.018(3) 0.015(4) 0.026(4) -0.009(3) -0.009(3) 0.002(3)
C20 0.017(4) 0.034(5) 0.027(5) -0.013(4) 0.008(3) -0.006(3)
C5 0.012(3) 0.022(4) 0.024(4) -0.011(3) 0.001(3) 0.006(3)
C29 0.021(4) 0.027(4) 0.022(4) -0.008(3) -0.006(3) 0.003(3)
C10 0.026(4) 0.028(4) 0.026(4) -0.003(4) -0.001(3) 0.003(3)
C3 0.023(4) 0.026(4) 0.019(4) -0.001(3) -0.001(3) 0.011(3)
C1 0.025(4) 0.033(5) 0.032(5) -0.006(4) -0.013(4) 0.005(4)
C01V 0.017(4) 0.029(4) 0.027(4) -0.011(4) 0.000(3) -0.003(3)
C7 0.012(3) 0.028(4) 0.036(5) -0.011(4) -0.003(3) 0.005(3)

loop_
_atom_type_symbol
_atom_type_description
_atom_type_scat_dispersion_real
_atom_type_scat_dispersion_imag
_atom_type_scat_source
C C 0.0033 0.0016 'International Tables Vol C Tables 4.2.6.8 and 6.1.1.4'
H H 0.0000 0.0000 'International Tables Vol C Tables 4.2.6.8 and 6.1.1.4'
N N 0.0061 0.0033 'International Tables Vol C Tables 4.2.6.8 and 6.1.1.4'
O O 0.0106 0.0060 'International Tables Vol C Tables 4.2.6.8 and 6.1.1.4'
F F 0.0171 0.0103 'International Tables Vol C Tables 4.2.6.8 and 6.1.1.4'
S S 0.1246 0.1234 'International Tables Vol C Tables 4.2.6.8 and 6.1.1.4'

loop_
_geom_angle_atom_site_label_1
_geom_angle_atom_site_label_2
_geom_angle_atom_site_label_3
_geom_angle
O4 S2 O3 120.0(3)
O4 S2 N00M 107.8(3)
O3 S2 N00M 105.8(3)
O4 S2 C25 108.9(3)
O3 S2 C25 108.4(3)
N00M S2 C25 105.1(3)
O5 S3 O6 121.0(3)
O5 S3 N00O 105.9(3)
O6 S3 N00O 106.2(3)
O5 S3 C14 107.5(3)
O6 S3 C14 105.8(3)
N00O S3 C14 110.1(3)
O1 S1 O2 121.0(3)
O1 S1 N00Q 105.8(3)
O2 S1 N00Q 106.8(3)
O1 S1 C34 108.4(3)
O2 S1 C34 106.0(3)
N00Q S1 C34 108.4(3)
O8 S102 O7 120.3(3)
O8 S102 N00R 105.8(3)
O7 S102 N00R 107.6(3)
O8 S102 C5 109.9(3)
O7 S102 C5 107.8(3)
N00R S102 C5 104.2(3)
C28 N00M S2 118.5(4)
C28 N00M H00M 120.8
S2 N00M H00M 120.8
C12 N00O S3 120.5(4)
C12 N00O H00O 119.8
S3 N00O H00O 119.8
C33 N00Q S1 119.0(4)
C33 N00Q H00Q 120.5
S1 N00Q H00Q 120.5
C8 N00R S102 118.4(4)
C8 N00R H00R 120.8
S102 N00R H00R 120.8
C32 C33 C28 118.6(6)
C32 C33 N00Q 119.6(5)
C28 C33 N00Q 121.7(6)
C25 C26 C27 118.9(6)
C25 C26 H00U 120.5
C27 C26 H00U 120.5
C39 C34 C35 120.5(6)
C39 C34 S1 118.8(5)
C35 C34 S1 120.5(5)
C29 C28 C33 119.4(6)
C29 C28 N00M 120.1(5)
C33 C28 N00M 120.5(6)
C24 C23 C22 119.2(6)
C24 C23 H00X 120.4
C22 C23 H00X 120.4
C17 C16 C14 118.2(6)
C17 C16 H00Y 120.9
C14 C16 H00Y 120.9
C23 C24 C25 119.0(6)
C23 C24 H00Z 120.5
C25 C24 H00Z 120.5
C19 C15 C14 120.1(5)
C19 C15 H010 119.9
C14 C15 H010 119.9
C36 C35 C34 118.6(6)
C36 C35 H011 120.7
C34 C35 H011 120.7
C31 C32 C33 121.4(6)
C31 C32 H012 119.3
C33 C32 H012 119.3
C27 C22 C23 121.9(6)
C27 C22 C21 118.4(6)
C23 C22 C21 119.8(6)
C22 C27 C26 119.1(6)
C22 C27 H014 120.5
C26 C27 H014 120.5
C5 C4 C3 118.3(6)
C5 C4 H015 120.8
C3 C4 H015 120.8
C36 C37 C38 119.5(6)
C36 C37 C01V 121.7(6)
C38 C37 C01V 118.7(6)
C7 C2 C3 121.0(6)
C7 C2 C1 120.0(6)
C3 C2 C1 118.8(6)
C9 C8 C12 118.5(6)
C9 C8 N00R 119.5(6)
C12 C8 N00R 121.9(6)
C13 C12 C8 119.7(6)
C13 C12 N00O 120.1(5)
C8 C12 N00O 120.1(6)
C18 C17 C16 121.7(6)
C18 C17 H01A 119.1
C16 C17 H01A 119.1
C32 C31 C30 119.4(6)
C32 C31 H01B 120.3
C30 C31 H01B 120.3
C35 C36 C37 121.7(6)
C35 C36 H01C 119.1
C37 C36 H01C 119.1
C10 C9 C8 121.3(6)
C10 C9 H01D 119.4
C8 C9 H01D 119.4
F9 C21 F8 107.2(5)
F9 C21 F7 107.0(5)
F8 C21 F7 106.0(5)
F9 C21 C22 112.1(5)
F8 C21 C22 112.3(6)
F7 C21 C22 111.8(6)
C15 C14 C16 120.7(6)
C15 C14 S3 119.3(4)
C16 C14 S3 119.9(5)
C12 C13 C11 121.2(6)
C12 C13 H01G 119.4
C11 C13 H01G 119.4
C29 C30 C31 120.5(6)
C29 C30 H01H 119.8
C31 C30 H01H 119.8
C17 C18 C19 120.0(6)
C17 C18 C20 120.8(6)
C19 C18 C20 119.3(6)
C39 C38 C37 119.8(6)
C39 C38 H01J 120.1
C37 C38 H01J 120.1
C15 C19 C18 119.3(6)
C15 C19 H01K 120.4
C18 C19 H01K 120.4
C7 C6 C5 118.8(6)
C7 C6 H01L 120.6
C5 C6 H01L 120.6
C38 C39 C34 119.9(6)
C38 C39 H01M 120.0
C34 C39 H01M 120.0
C13 C11 C10 119.6(7)
C13 C11 H01N 120.2
C10 C11 H01N 120.2
C26 C25 C24 121.9(6)
C26 C25 S2 119.7(5)
C24 C25 S2 118.4(5)
F4 C20 F6 106.3(6)
F4 C20 F5 105.6(6)
F6 C20 F5 103.5(6)
F4 C20 C18 113.3(6)
F6 C20 C18 114.1(6)
F5 C20 C18 113.1(6)
C4 C5 C6 122.1(6)
C4 C5 S102 120.7(5)
C6 C5 S102 117.1(5)
C30 C29 C28 120.6(6)
C30 C29 H01R 119.7
C28 C29 H01R 119.7
C9 C10 C11 119.7(7)
C9 C10 H01S 120.1
C11 C10 H01S 120.1
C2 C3 C4 119.9(6)
C2 C3 H01T 120.1
C4 C3 H01T 120.1
F2 C1 F1 106.6(6)
F2 C1 F3 106.6(6)
F1 C1 F3 105.7(6)
F2 C1 C2 112.1(6)
F1 C1 C2 112.5(6)
F3 C1 C2 112.8(6)
F11 C01V F10 106.9(5)
F11 C01V F12 105.1(5)
F10 C01V F12 106.1(6)
F11 C01V C37 113.1(6)
F10 C01V C37 113.3(5)
F12 C01V C37 111.8(5)
C2 C7 C6 119.9(7)
C2 C7 H01W 120.1
C6 C7 H01W 120.1

loop_
_geom_bond_atom_site_label_1
_geom_bond_atom_site_label_2
_geom_bond_distance
S2 O4 1.436(5)
S2 O3 1.439(5)
S2 N00M 1.651(5)
S2 C25 1.772(6)
S3 O5 1.440(4)
S3 O6 1.443(4)
S3 N00O 1.635(5)
S3 C14 1.768(6)
S1 O1 1.434(4)
S1 O2 1.437(4)
S1 N00Q 1.636(5)
S1 C34 1.775(7)
S102 O8 1.432(5)
S102 O7 1.431(5)
S102 N00R 1.657(5)
S102 C5 1.771(6)
F8 C21 1.342(8)
F7 C21 1.349(7)
F3 C1 1.345(8)
F9 C21 1.334(7)
F2 C1 1.341(8)
F11 C01V 1.332(8)
F12 C01V 1.350(8)
F10 C01V 1.340(7)
F1 C1 1.343(8)
N00M C28 1.451(8)
N00M H00M 0.8800
F5 C20 1.325(8)
N00O C12 1.434(8)
N00O H00O 0.8800
F4 C20 1.305(7)
N00Q C33 1.427(8)
N00Q H00Q 0.8800
N00R C8 1.427(8)
N00R H00R 0.8800
F6 C20 1.311(8)
C33 C32 1.403(9)
C33 C28 1.412(8)
C26 C25 1.378(9)
C26 C27 1.399(8)
C26 H00U 0.9500
C34 C39 1.394(9)
C34 C35 1.396(8)
C28 C29 1.396(9)
C23 C24 1.381(8)
C23 C22 1.389(9)
C23 H00X 0.9500
C16 C17 1.386(9)
C16 C14 1.401(8)
C16 H00Y 0.9500
C24 C25 1.390(9)
C24 H00Z 0.9500
C15 C19 1.384(9)
C15 C14 1.400(9)
C15 H010 0.9500
C35 C36 1.374(9)
C35 H011 0.9500
C32 C31 1.381(9)
C32 H012 0.9500
C22 C27 1.377(9)
C22 C21 1.512(9)
C27 H014 0.9500
C4 C5 1.384(9)
C4 C3 1.396(9)
C4 H015 0.9500
C37 C36 1.373(9)
C37 C38 1.403(8)
C37 C01V 1.498(9)
C2 C7 1.378(9)
C2 C3 1.396(9)
C2 C1 1.491(9)
C8 C9 1.394(9)
C8 C12 1.412(8)
C12 C13 1.380(9)
C17 C18 1.379(9)
C17 H01A 0.9500
C31 C30 1.391(9)
C31 H01B 0.9500
C36 H01C 0.9500
C9 C10 1.382(9)
C9 H01D 0.9500
C13 C11 1.384(9)
C13 H01G 0.9500
C30 C29 1.383(9)
C30 H01H 0.9500
C18 C19 1.405(8)
C18 C20 1.487(9)
C38 C39 1.373(9)
C38 H01J 0.9500
C19 H01K 0.9500
C6 C7 1.389(8)
C6 C5 1.397(9)
C6 H01L 0.9500
C39 H01M 0.9500
C11 C10 1.394(9)
C11 H01N 0.9500
C29 H01R 0.9500
C10 H01S 0.9500
C3 H01T 0.9500
C7 H01W 0.9500
